data_1547520
loop_
_publ_author_name
'Wang, Jie'
'Mu, Feng-Rong'
'Jiao, Wei-Hua'
'Huang, Jian'
'Hong, Li-Li'
'Yang, Fan'
'Xu, Ying'
'Wang, Shu-Ping'
'Sun, Fan'
'Lin, Hou-Wen'

_publ_section_title
;
 Meroterpenoids with Protein Tyrosine Phosphatase 1B Inhibitory Activity
 from a Hyrtios sp. Marine Sponge.
;
_journal_issue 9
_journal_name_full 'Journal of natural products'
_journal_page_first 2509
_journal_page_last 2514
_journal_paper_doi 10.1021/acs.jnatprod.7b00435
_journal_volume 80
_journal_year 2017
_chemical_absolute_configuration rmad
_chemical_formula_moiety 'C22 H29 N O3'
_chemical_formula_sum 'C22 H29 N O3'
_chemical_formula_weight 355.46
_space_group_crystal_system monoclinic
_space_group_IT_number 4
_space_group_name_Hall 'P 2yb'
_space_group_name_H-M_alt 'P 1 21 1'
_symmetry_space_group_name_Hall 'P 2yb'
_symmetry_space_group_name_H-M 'P 1 21 1'
_atom_sites_solution_hydrogens geom
_atom_sites_solution_primary direct
_audit_creation_date 2017-04-06
_audit_creation_method
;
Olex2 1.2
(compiled 2017.01.04 svn.r3372 for OlexSys, GUI svn.r5324)
;
_cell_angle_alpha 90
_cell_angle_beta 102.887(4)
_cell_angle_gamma 90
_cell_formula_units_Z 4
_cell_length_a 16.6578(11)
_cell_length_b 9.9005(7)
_cell_length_c 12.3571(8)
_cell_measurement_reflns_used 5020
_cell_measurement_temperature 296
_cell_measurement_theta_max 69.172
_cell_measurement_theta_min 5.036
_cell_volume 1986.6(2)
_computing_cell_refinement 'SAINT v7.68A (Bruker, 2009)'
_computing_data_reduction 'SAINT v7.68A (Bruker, 2009)'
_computing_molecular_graphics 'Olex2 (Dolomanov et al., 2009)'
_computing_publication_material 'Olex2 (Dolomanov et al., 2009)'
_computing_structure_refinement 'ShelXL (Sheldrick, 2015)'
_computing_structure_solution 'XS (Sheldrick, 2008)'
_diffrn_ambient_temperature 296.15
_diffrn_measured_fraction_theta_full 0.968
_diffrn_measured_fraction_theta_max 0.949
_diffrn_measurement_device_type 'Bruker APEX-II CCD'
_diffrn_measurement_method '\f and \w scans'
_diffrn_radiation_monochromator graphite
_diffrn_radiation_type CuK\a
_diffrn_radiation_wavelength 1.54178
_diffrn_reflns_av_R_equivalents 0.0348
_diffrn_reflns_av_unetI/netI 0.0534
_diffrn_reflns_Laue_measured_fraction_full 0.968
_diffrn_reflns_Laue_measured_fraction_max 0.949
_diffrn_reflns_limit_h_max 20
_diffrn_reflns_limit_h_min -19
_diffrn_reflns_limit_k_max 11
_diffrn_reflns_limit_k_min -11
_diffrn_reflns_limit_l_max 14
_diffrn_reflns_limit_l_min -12
_diffrn_reflns_number 13940
_diffrn_reflns_point_group_measured_fraction_full 0.813
_diffrn_reflns_point_group_measured_fraction_max 0.793
_diffrn_reflns_theta_full 67.679
_diffrn_reflns_theta_max 69.642
_diffrn_reflns_theta_min 5.036
_diffrn_standards_number 0
_exptl_absorpt_coefficient_mu 0.621
_exptl_absorpt_correction_T_max 0.7532
_exptl_absorpt_correction_T_min 0.5461
_exptl_absorpt_correction_type multi-scan
_exptl_absorpt_process_details
'SADABS-2008/1 (Bruker,2008) was used for absorption correction. wR2(int) was 0.1189 before and 0.0562 after correction. The Ratio of minimum to maximum transmission is 0.7250. The \l/2 correction factor is 0.0015.'
_exptl_crystal_colour yellow
_exptl_crystal_colour_primary yellow
_exptl_crystal_density_diffrn 1.188
_exptl_crystal_description PLATE
_exptl_crystal_F_000 768
_exptl_crystal_size_max 0.12
_exptl_crystal_size_mid 0.08
_exptl_crystal_size_min 0.02
_refine_diff_density_max 0.308
_refine_diff_density_min -0.344
_refine_diff_density_rms 0.054
_refine_ls_abs_structure_details
;
 Flack x determined using 1583 quotients [(I+)-(I-)]/[(I+)+(I-)]
 (Parsons, Flack and Wagner, Acta Cryst. B69 (2013) 249-259).
;
_refine_ls_abs_structure_Flack -0.1(2)
_refine_ls_extinction_method none
_refine_ls_goodness_of_fit_ref 1.021
_refine_ls_hydrogen_treatment constr
_refine_ls_matrix_type full
_refine_ls_number_parameters 479
_refine_ls_number_reflns 5934
_refine_ls_number_restraints 49
_refine_ls_restrained_S_all 1.083
_refine_ls_R_factor_all 0.0732
_refine_ls_R_factor_gt 0.0652
_refine_ls_shift/su_max 0.001
_refine_ls_shift/su_mean 0.000
_refine_ls_structure_factor_coef Fsqd
_refine_ls_weighting_details 'w=1/[\s^2^(Fo^2^)+(0.1078P)^2^+0.9375P] where P=(Fo^2^+2Fc^2^)/3'
_refine_ls_weighting_scheme calc
_refine_ls_wR_factor_gt 0.1823
_refine_ls_wR_factor_ref 0.1920
_reflns_Friedel_coverage 0.572
_reflns_Friedel_fraction_full 0.638
_reflns_Friedel_fraction_max 0.615
_reflns_number_gt 5190
_reflns_number_total 5934
_reflns_threshold_expression 'I > 2\s(I)'
_cod_data_source_file np7b00435_si_003.cif
_cod_data_source_block cu_dm17150_0m
_cod_database_code 1547520
_shelx_shelxl_version_number 2016/6
_shelx_space_group_comment
;
The symmetry employed for this shelxl refinement is uniquely defined
by the following loop, which should always be used as a source of
symmetry information in preference to the above space-group names.
They are only intended as comments.
;
_shelx_estimated_absorpt_t_max 0.988
_shelx_estimated_absorpt_t_min 0.929
_olex2_refinement_description
;
1. Fixed Uiso
 At 1.2 times of:
  All C(H) groups, All C(H,H) groups
 At 1.5 times of:
  All C(H,H,H) groups, All O(H) groups
2. Uiso/Uaniso restraints and constraints
C1A \\sim C2A \\sim C3A \\sim C4A \\sim C5A: within 2A with sigma of 0.005 and
sigma for terminal atoms of 0.01
C5A \\sim C6A \\sim C7A \\sim C8A: within 2A with sigma of 0.01 and sigma for
terminal atoms of 0.02
C4A \\sim C11A: within 2A with sigma of 0.01 and sigma for terminal atoms of
0.02
3.a Ternary CH refined with riding coordinates:
 C8(H8), C10(H10), C8A(H8A), C10A(H10A)
3.b Secondary CH2 refined with riding coordinates:
 C1(H1A,H1B), C2(H2A,H2B), C3(H3A,H3B), C6(H6A,H6B), C7(H7A,H7B), C15(H15A,
 H15B), C1A(H1AA,H1AB), C2A(H2AA,H2AB), C3A(H3AA,H3AB), C6A(H6AA,H6AB),
 C7A(H7AA,H7AB), C15A(H15C,H15D)
3.c Aromatic/amide H refined with riding coordinates:
 C22(H22), C19(H19), C22A(H22A), C19A(H19A)
3.d X=CH2 refined with riding coordinates:
 C11(H11A,H11B), C11A(H11C,H11D)
3.e Idealised Me refined as rotating group:
 C12(H12A,H12B,H12C), C13(H13A,H13B,H13C), C14(H14A,H14B,H14C), C12A(H12D,H12E,
 H12F), C13A(H13D,H13E,H13F), C14A(H14D,H14E,H14F)
3.f Idealised tetrahedral OH refined as rotating group:
 O2(H2), O3(H3), O5(H5), O6(H6)
;
_olex2_submission_special_instructions 'No special instructions were received'

loop_
_space_group_symop_operation_xyz
'x, y, z'
'-x, y+1/2, -z'

loop_
_atom_site_label
_atom_site_type_symbol
_atom_site_fract_x
_atom_site_fract_y
_atom_site_fract_z
_atom_site_U_iso_or_equiv
_atom_site_adp_type
_atom_site_occupancy
_atom_site_site_symmetry_order
_atom_site_calc_flag
_atom_site_refinement_flags_posn
_atom_site_refinement_flags_adp
O1 O -0.12697(18) -0.4276(3) -0.7543(3) 0.0438(8) Uani 1 1 d . .
O2 O -0.0072(2) -0.9317(4) -0.6482(3) 0.0506(9) Uani 1 1 d . .
H2 H 0.018718 -0.934799 -0.583506 0.076 Uiso 1 1 calc GR .
O3 O -0.0804(3) -0.8889(4) -0.8563(3) 0.0495(9) Uani 1 1 d . .
H3 H -0.074674 -0.960633 -0.822291 0.074 Uiso 1 1 calc GR .
N1 N -0.0671(2) -0.4571(4) -0.5733(3) 0.0424(9) Uani 1 1 d . .
C1 C -0.2495(3) -0.8848(6) -1.0409(5) 0.0602(15) Uani 1 1 d . .
H1A H -0.275695 -0.876423 -1.118983 0.072 Uiso 1 1 calc R .
H1B H -0.190460 -0.877337 -1.033578 0.072 Uiso 1 1 calc R .
C2 C -0.2692(4) -1.0213(6) -0.9996(10) 0.107(3) Uani 1 1 d . .
H2A H -0.238041 -1.033811 -0.923996 0.128 Uiso 1 1 calc R .
H2B H -0.252653 -1.091104 -1.045200 0.128 Uiso 1 1 calc R .
C3 C -0.3605(4) -1.0360(7) -1.0027(9) 0.098(3) Uani 1 1 d . .
H3A H -0.391146 -1.039464 -1.079236 0.117 Uiso 1 1 calc R .
H3B H -0.369999 -1.119825 -0.966913 0.117 Uiso 1 1 calc R .
C4 C -0.3903(3) -0.9210(8) -0.9454(5) 0.0727(18) Uani 1 1 d . .
C5 C -0.3741(3) -0.7826(6) -0.9883(4) 0.0506(12) Uani 1 1 d . .
C6 C -0.4003(3) -0.6704(10) -0.9209(7) 0.094(3) Uani 1 1 d . .
H6A H -0.376678 -0.686305 -0.842857 0.113 Uiso 1 1 calc R .
H6B H -0.459764 -0.672116 -0.931394 0.113 Uiso 1 1 calc R .
C7 C -0.3736(4) -0.5292(8) -0.9530(9) 0.110(4) Uani 1 1 d . .
H7A H -0.397677 -0.512035 -1.030744 0.133 Uiso 1 1 calc R .
H7B H -0.393734 -0.460875 -0.909420 0.133 Uiso 1 1 calc R .
C8 C -0.2807(4) -0.5195(6) -0.9330(7) 0.079(2) Uani 1 1 d . .
H8 H -0.258967 -0.532793 -0.853253 0.095 Uiso 1 1 calc R .
C9 C -0.2418(3) -0.6305(5) -0.9938(5) 0.0459(12) Uani 1 1 d . .
C10 C -0.2787(2) -0.7705(5) -0.9766(4) 0.0362(9) Uani 1 1 d . .
H10 H -0.255259 -0.792172 -0.898582 0.043 Uiso 1 1 calc R .
C11 C -0.4298(5) -0.9393(13) -0.8645(7) 0.129(4) Uani 1 1 d . .
H11A H -0.439576 -1.026321 -0.842130 0.154 Uiso 1 1 calc R .
H11B H -0.447731 -0.865178 -0.830139 0.154 Uiso 1 1 calc R .
C12 C -0.4252(3) -0.7717(7) -1.1091(5) 0.0669(15) Uani 1 1 d . .
H12A H -0.424368 -0.680022 -1.134166 0.100 Uiso 1 1 calc GR .
H12B H -0.480998 -0.798400 -1.111679 0.100 Uiso 1 1 calc GR .
H12C H -0.401930 -0.829774 -1.156225 0.100 Uiso 1 1 calc GR .
C13 C -0.2550(6) -0.3719(7) -0.9617(8) 0.114(4) Uani 1 1 d . .
H13A H -0.196094 -0.364497 -0.944251 0.171 Uiso 1 1 calc GR .
H13B H -0.277665 -0.307148 -0.918839 0.171 Uiso 1 1 calc GR .
H13C H -0.275819 -0.354502 -1.039318 0.171 Uiso 1 1 calc GR .
C14 C -0.2507(4) -0.5990(8) -1.1206(5) 0.082(2) Uani 1 1 d . .
H14A H -0.216535 -0.523369 -1.128845 0.123 Uiso 1 1 calc GR .
H14B H -0.307119 -0.578050 -1.153679 0.123 Uiso 1 1 calc GR .
H14C H -0.233965 -0.676507 -1.156802 0.123 Uiso 1 1 calc GR .
C15 C -0.1466(3) -0.6325(5) -0.9462(4) 0.0415(11) Uani 1 1 d . .
H15A H -0.123573 -0.699678 -0.987727 0.050 Uiso 1 1 calc R .
H15B H -0.125295 -0.545577 -0.962593 0.050 Uiso 1 1 calc R .
C16 C -0.1127(2) -0.6605(4) -0.8243(4) 0.0316(9) Uani 1 1 d . .
C21 C -0.1040(2) -0.5620(5) -0.7417(4) 0.0348(10) Uani 1 1 d . .
C22 C -0.1030(3) -0.3749(5) -0.6498(4) 0.0446(11) Uani 1 1 d . .
H22 H -0.112153 -0.284879 -0.634735 0.054 Uiso 1 1 calc R .
C20 C -0.0664(2) -0.5806(5) -0.6308(3) 0.0328(9) Uani 1 1 d . .
C19 C -0.0322(3) -0.7033(5) -0.5928(4) 0.0366(10) Uani 1 1 d . .
H19 H -0.006068 -0.716839 -0.518817 0.044 Uiso 1 1 calc R .
C18 C -0.0391(3) -0.8054(5) -0.6712(3) 0.0342(9) Uani 1 1 d . .
C17 C -0.0785(3) -0.7848(5) -0.7835(3) 0.0354(9) Uani 1 1 d . .
O4 O 0.12432(19) -0.6523(3) -0.7471(3) 0.0438(8) Uani 1 1 d . .
O5 O 0.0818(3) -0.1910(4) -0.6458(3) 0.0546(10) Uani 1 1 d . .
H5 H 0.057620 -0.126047 -0.679299 0.082 Uiso 1 1 calc GR .
O6 O 0.0063(2) -0.1468(4) -0.8530(3) 0.0530(9) Uani 1 1 d . .
H6 H -0.013770 -0.140224 -0.919697 0.079 Uiso 1 1 calc GR .
N2 N 0.0653(2) -0.6212(4) -0.9252(3) 0.0402(9) Uani 1 1 d . .
C1A C 0.2459(7) -0.7129(12) -0.5281(10) 0.127(3) Uani 1 1 d . U
H1AA H 0.186442 -0.708519 -0.539784 0.152 Uiso 1 1 calc R .
H1AB H 0.268185 -0.732716 -0.450308 0.152 Uiso 1 1 calc R .
C2A C 0.2694(7) -0.8264(13) -0.5993(10) 0.148(3) Uani 1 1 d . U
H2AA H 0.249829 -0.912023 -0.577136 0.178 Uiso 1 1 calc R .
H2AB H 0.243221 -0.810908 -0.676629 0.178 Uiso 1 1 calc R .
C3A C 0.3603(7) -0.8325(14) -0.5867(10) 0.151(3) Uani 1 1 d . U
H3AA H 0.373638 -0.900902 -0.636034 0.181 Uiso 1 1 calc R .
H3AB H 0.386050 -0.857974 -0.511112 0.181 Uiso 1 1 calc R .
C4A C 0.3937(6) -0.6992(15) -0.6128(8) 0.129(3) Uani 1 1 d . U
C5A C 0.3745(4) -0.5850(13) -0.5428(6) 0.104(2) Uani 1 1 d . U
C6A C 0.4009(4) -0.4487(15) -0.5808(9) 0.123(3) Uani 1 1 d . U
H6AA H 0.376901 -0.437004 -0.659245 0.148 Uiso 1 1 calc R .
H6AB H 0.460372 -0.447278 -0.570762 0.148 Uiso 1 1 calc R .
C7A C 0.3740(5) -0.3303(13) -0.5153(10) 0.131(4) Uani 1 1 d . U
H7AA H 0.397118 -0.342761 -0.436651 0.157 Uiso 1 1 calc R .
H7AB H 0.395320 -0.246289 -0.537935 0.157 Uiso 1 1 calc R .
C8A C 0.2795(4) -0.3214(9) -0.5353(9) 0.110(3) Uani 1 1 d . U
H8A H 0.258070 -0.303999 -0.614572 0.132 Uiso 1 1 calc R .
C9A C 0.2431(3) -0.4540(7) -0.5076(4) 0.0533(14) Uani 1 1 d . .
C10A C 0.2785(3) -0.5767(7) -0.5566(4) 0.0552(14) Uani 1 1 d . .
H10A H 0.257229 -0.567961 -0.636895 0.066 Uiso 1 1 calc R .
C11A C 0.4328(7) -0.698(2) -0.6892(9) 0.215(7) Uani 1 1 d . U
H11C H 0.439698 -0.776952 -0.726342 0.258 Uiso 1 1 calc R .
H11D H 0.454666 -0.616987 -0.708446 0.258 Uiso 1 1 calc R .
C12A C 0.4235(4) -0.6110(13) -0.4202(6) 0.119(4) Uani 1 1 d . .
H12D H 0.479165 -0.635590 -0.420418 0.178 Uiso 1 1 calc GR .
H12E H 0.397701 -0.682888 -0.388354 0.178 Uiso 1 1 calc GR .
H12F H 0.423372 -0.530308 -0.377159 0.178 Uiso 1 1 calc GR .
C13A C 0.2584(7) -0.2008(12) -0.4720(14) 0.184(8) Uani 1 1 d . .
H13D H 0.199660 -0.193558 -0.483048 0.275 Uiso 1 1 calc GR .
H13E H 0.279771 -0.120254 -0.498499 0.275 Uiso 1 1 calc GR .
H13F H 0.282340 -0.211985 -0.394375 0.275 Uiso 1 1 calc GR .
C14A C 0.2510(4) -0.4718(11) -0.3818(5) 0.099(3) Uani 1 1 d . .
H14D H 0.215345 -0.408789 -0.356604 0.149 Uiso 1 1 calc GR .
H14E H 0.306961 -0.455327 -0.343560 0.149 Uiso 1 1 calc GR .
H14F H 0.235738 -0.562195 -0.366900 0.149 Uiso 1 1 calc GR .
C15A C 0.1472(3) -0.4460(6) -0.5550(3) 0.0435(11) Uani 1 1 d . .
H15C H 0.123802 -0.530676 -0.537295 0.052 Uiso 1 1 calc R .
H15D H 0.126107 -0.375867 -0.513962 0.052 Uiso 1 1 calc R .
C16A C 0.1130(2) -0.4188(5) -0.6782(4) 0.0362(10) Uani 1 1 d . .
C21A C 0.1015(2) -0.5185(5) -0.7596(4) 0.0324(9) Uani 1 1 d . .
C22A C 0.0997(3) -0.7036(6) -0.8497(4) 0.0483(12) Uani 1 1 d . .
H22A H 0.107168 -0.794136 -0.864841 0.058 Uiso 1 1 calc R .
C20A C 0.0638(2) -0.4996(5) -0.8698(4) 0.0331(9) Uani 1 1 d . .
C19A C 0.0302(2) -0.3752(5) -0.9066(4) 0.0354(10) Uani 1 1 d . .
H19A H 0.003477 -0.361351 -0.980333 0.042 Uiso 1 1 calc R .
C18A C 0.0379(3) -0.2739(5) -0.8299(3) 0.0371(10) Uani 1 1 d . .
C17A C 0.0790(3) -0.2962(5) -0.7169(3) 0.0348(9) Uani 1 1 d . .

loop_
_atom_site_aniso_label
_atom_site_aniso_U_11
_atom_site_aniso_U_22
_atom_site_aniso_U_33
_atom_site_aniso_U_23
_atom_site_aniso_U_13
_atom_site_aniso_U_12
O1 0.0496(17) 0.0297(18) 0.0461(19) -0.0042(15) -0.0016(14) -0.0005(14)
O2 0.083(2) 0.0337(18) 0.0304(17) -0.0030(15) 0.0025(16) 0.0133(18)
O3 0.084(2) 0.0300(19) 0.0315(18) -0.0063(13) 0.0072(18) 0.0054(16)
N1 0.054(2) 0.033(2) 0.038(2) -0.0085(17) 0.0052(17) -0.0016(17)
C1 0.046(2) 0.052(3) 0.083(4) -0.030(3) 0.015(2) -0.004(2)
C2 0.053(3) 0.038(3) 0.221(11) -0.016(4) 0.013(4) 0.002(2)
C3 0.061(3) 0.049(4) 0.171(8) 0.017(4) -0.002(4) -0.017(3)
C4 0.037(2) 0.098(5) 0.074(4) 0.022(3) -0.010(2) -0.017(3)
C5 0.0306(19) 0.065(3) 0.050(3) -0.006(2) -0.0046(18) 0.004(2)
C6 0.031(2) 0.139(8) 0.104(6) -0.047(5) 0.000(3) 0.018(3)
C7 0.061(4) 0.080(5) 0.161(8) -0.060(5) -0.038(4) 0.040(4)
C8 0.064(3) 0.044(3) 0.104(6) -0.017(3) -0.034(3) 0.023(3)
C9 0.046(2) 0.036(3) 0.048(3) 0.004(2) -0.006(2) -0.001(2)
C10 0.0323(18) 0.035(2) 0.039(2) -0.0003(18) 0.0023(16) 0.0057(16)
C11 0.076(4) 0.211(12) 0.085(5) 0.034(6) -0.012(4) -0.080(6)
C12 0.050(2) 0.072(4) 0.062(3) -0.003(3) -0.022(2) -0.001(3)
C13 0.137(7) 0.023(3) 0.136(8) 0.003(4) -0.066(6) 0.015(3)
C14 0.094(4) 0.081(5) 0.054(4) 0.027(3) -0.022(3) -0.032(4)
C15 0.049(2) 0.039(3) 0.031(2) 0.007(2) -0.0032(19) -0.009(2)
C16 0.0364(19) 0.029(2) 0.027(2) 0.0005(17) 0.0015(16) -0.0046(16)
C21 0.0340(19) 0.032(2) 0.036(2) 0.003(2) 0.0026(18) -0.0018(17)
C22 0.054(3) 0.027(2) 0.049(3) -0.010(2) 0.003(2) 0.0008(19)
C20 0.036(2) 0.035(2) 0.026(2) -0.0030(18) 0.0036(17) -0.0017(17)
C19 0.049(2) 0.035(3) 0.024(2) -0.0016(19) 0.0038(18) -0.0012(19)
C18 0.044(2) 0.030(2) 0.027(2) -0.0010(18) 0.0049(17) 0.0012(18)
C17 0.045(2) 0.035(2) 0.026(2) 0.0007(19) 0.0063(17) -0.0022(19)
O4 0.0496(17) 0.038(2) 0.0398(18) 0.0023(15) 0.0012(14) 0.0069(14)
O5 0.078(2) 0.051(2) 0.0290(18) -0.0081(15) 0.0000(17) 0.0152(19)
O6 0.079(2) 0.042(2) 0.0348(19) 0.0039(16) 0.0055(18) 0.0216(19)
N2 0.0445(19) 0.034(2) 0.040(2) -0.0056(17) 0.0037(17) -0.0023(15)
C1A 0.128(6) 0.109(6) 0.118(6) 0.004(5) -0.029(5) 0.066(5)
C2A 0.140(5) 0.133(6) 0.137(5) -0.014(5) -0.044(4) 0.078(5)
C3A 0.127(5) 0.168(6) 0.130(5) -0.027(5) -0.029(4) 0.093(5)
C4A 0.091(4) 0.196(6) 0.088(4) -0.018(5) -0.007(3) 0.079(4)
C5A 0.056(3) 0.188(7) 0.061(3) 0.001(4) 0.001(3) 0.053(4)
C6A 0.043(3) 0.205(9) 0.117(6) 0.045(6) 0.009(3) -0.007(5)
C7A 0.066(4) 0.144(8) 0.161(8) 0.040(6) -0.020(5) -0.037(5)
C8A 0.063(4) 0.088(6) 0.149(8) 0.026(5) -0.038(4) -0.029(4)
C9A 0.049(3) 0.064(4) 0.035(3) -0.002(3) -0.015(2) 0.010(2)
C10A 0.049(3) 0.074(4) 0.038(3) 0.004(3) 0.001(2) 0.019(3)
C11A 0.146(9) 0.395(19) 0.099(7) -0.040(10) 0.016(7) 0.155(11)
C12A 0.075(4) 0.204(11) 0.059(4) -0.013(5) -0.023(3) 0.065(6)
C13A 0.110(7) 0.073(6) 0.31(2) -0.062(9) -0.075(10) -0.002(6)
C14A 0.079(4) 0.167(9) 0.038(3) -0.016(4) -0.014(3) 0.041(5)
C15A 0.042(2) 0.059(3) 0.027(2) -0.002(2) 0.0023(18) 0.006(2)
C16A 0.0331(19) 0.046(3) 0.029(2) -0.001(2) 0.0055(17) -0.0006(19)
C21A 0.0323(18) 0.033(2) 0.031(2) 0.0006(18) 0.0045(17) 0.0000(17)
C22A 0.057(3) 0.039(3) 0.045(3) -0.004(2) 0.002(2) 0.003(2)
C20A 0.035(2) 0.031(2) 0.033(2) -0.0044(18) 0.0068(18) -0.0053(16)
C19A 0.038(2) 0.040(3) 0.026(2) 0.004(2) 0.0035(17) 0.0009(18)
C18A 0.047(2) 0.038(3) 0.026(2) 0.006(2) 0.0052(18) 0.0046(19)
C17A 0.042(2) 0.034(2) 0.028(2) -0.0049(19) 0.0077(17) 0.0026(18)

loop_
_atom_type_symbol
_atom_type_description
_atom_type_scat_dispersion_real
_atom_type_scat_dispersion_imag
_atom_type_scat_source
C C 0.0181 0.0091 'International Tables Vol C Tables 4.2.6.8 and 6.1.1.4'
H H 0.0000 0.0000 'International Tables Vol C Tables 4.2.6.8 and 6.1.1.4'
N N 0.0311 0.0180 'International Tables Vol C Tables 4.2.6.8 and 6.1.1.4'
O O 0.0492 0.0322 'International Tables Vol C Tables 4.2.6.8 and 6.1.1.4'

loop_
_geom_angle_atom_site_label_1
_geom_angle_atom_site_label_2
_geom_angle_atom_site_label_3
_geom_angle
C22 O1 C21 104.2(4)
C22 N1 C20 103.4(4)
C2 C1 C10 111.7(6)
C1 C2 C3 111.7(5)
C4 C3 C2 110.7(6)
C3 C4 C5 115.0(5)
C11 C4 C3 122.0(8)
C11 C4 C5 123.0(8)
C4 C5 C10 107.0(4)
C4 C5 C12 107.4(5)
C6 C5 C4 112.1(6)
C6 C5 C10 107.7(4)
C6 C5 C12 108.4(5)
C12 C5 C10 114.3(4)
C5 C6 C7 112.9(7)
C8 C7 C6 111.0(6)
C7 C8 C9 113.5(5)
C7 C8 C13 109.8(6)
C9 C8 C13 112.4(7)
C8 C9 C14 112.7(6)
C8 C9 C15 109.0(4)
C10 C9 C8 110.2(5)
C10 C9 C14 111.2(4)
C10 C9 C15 109.7(4)
C15 C9 C14 103.9(4)
C1 C10 C5 109.3(4)
C1 C10 C9 114.2(4)
C9 C10 C5 118.7(4)
C16 C15 C9 120.0(4)
C21 C16 C15 123.8(4)
C21 C16 C17 112.4(4)
C17 C16 C15 123.4(4)
O1 C21 C16 127.4(4)
O1 C21 C20 107.0(4)
C20 C21 C16 125.5(4)
N1 C22 O1 116.2(4)
C21 C20 N1 109.2(4)
C19 C20 N1 129.7(4)
C19 C20 C21 121.1(4)
C20 C19 C18 116.1(4)
O2 C18 C19 123.7(4)
O2 C18 C17 114.3(4)
C19 C18 C17 121.9(4)
O3 C17 C16 118.5(4)
O3 C17 C18 118.5(4)
C16 C17 C18 123.0(4)
C22A O4 C21A 103.8(4)
C22A N2 C20A 104.4(4)
C10A C1A C2A 111.5(10)
C3A C2A C1A 110.7(10)
C2A C3A C4A 111.1(9)
C3A C4A C5A 113.8(9)
C11A C4A C3A 116.9(14)
C11A C4A C5A 129.3(16)
C4A C5A C6A 112.1(8)
C4A C5A C10A 108.6(8)
C4A C5A C12A 107.5(7)
C6A C5A C10A 106.1(7)
C6A C5A C12A 108.5(9)
C10A C5A C12A 114.2(6)
C5A C6A C7A 111.8(7)
C8A C7A C6A 111.4(9)
C9A C8A C7A 111.1(7)
C13A C8A C7A 108.0(8)
C13A C8A C9A 114.6(10)
C8A C9A C10A 112.8(6)
C8A C9A C14A 112.2(7)
C8A C9A C15A 107.2(5)
C10A C9A C14A 110.7(5)
C10A C9A C15A 110.0(5)
C14A C9A C15A 103.4(5)
C1A C10A C5A 109.6(7)
C1A C10A C9A 114.9(6)
C9A C10A C5A 118.1(6)
C16A C15A C9A 120.0(4)
C21A C16A C15A 123.9(4)
C17A C16A C15A 122.2(4)
C17A C16A C21A 113.2(4)
O4 C21A C16A 127.7(4)
O4 C21A C20A 107.1(4)
C20A C21A C16A 125.2(4)
N2 C22A O4 116.3(5)
N2 C20A C19A 131.2(4)
C21A C20A N2 108.4(4)
C21A C20A C19A 120.4(4)
C18A C19A C20A 117.1(4)
O6 C18A C17A 115.1(4)
C19A C18A O6 123.9(4)
C19A C18A C17A 121.0(4)
O5 C17A C16A 119.9(4)
O5 C17A C18A 117.0(4)
C16A C17A C18A 123.0(4)

loop_
_geom_bond_atom_site_label_1
_geom_bond_atom_site_label_2
_geom_bond_distance
O1 C21 1.383(6)
O1 C22 1.367(6)
O2 C18 1.363(6)
O3 C17 1.364(6)
N1 C22 1.289(6)
N1 C20 1.416(6)
C1 C2 1.507(10)
C1 C10 1.523(7)
C2 C3 1.520(9)
C3 C4 1.483(11)
C4 C5 1.514(9)
C4 C11 1.326(10)
C5 C6 1.510(9)
C5 C10 1.568(5)
C5 C12 1.548(7)
C6 C7 1.546(14)
C7 C8 1.514(9)
C8 C9 1.553(9)
C8 C13 1.585(11)
C9 C10 1.551(7)
C9 C14 1.572(8)
C9 C15 1.563(6)
C15 C16 1.511(6)
C16 C21 1.396(6)
C16 C17 1.402(6)
C21 C20 1.385(6)
C20 C19 1.379(7)
C19 C18 1.388(6)
C18 C17 1.411(6)
O4 C21A 1.377(6)
O4 C22A 1.342(6)
O5 C17A 1.356(6)
O6 C18A 1.370(6)
N2 C22A 1.275(7)
N2 C20A 1.388(6)
C1A C2A 1.531(15)
C1A C10A 1.524(15)
C2A C3A 1.488(15)
C3A C4A 1.494(18)
C4A C5A 1.501(14)
C4A C11A 1.261(15)
C5A C6A 1.526(16)
C5A C10A 1.571(8)
C5A C12A 1.573(9)
C6A C7A 1.546(17)
C7A C8A 1.540(11)
C8A C9A 1.517(10)
C8A C13A 1.512(17)
C9A C10A 1.533(8)
C9A C14A 1.541(8)
C9A C15A 1.575(6)
C15A C16A 1.526(6)
C16A C21A 1.392(6)
C16A C17A 1.380(7)
C21A C20A 1.379(6)
C20A C19A 1.388(7)
C19A C18A 1.367(7)
C18A C17A 1.428(6)

loop_
_geom_hbond_atom_site_label_D
_geom_hbond_atom_site_label_H
_geom_hbond_atom_site_label_A
_geom_hbond_distance_DH
_geom_hbond_distance_HA
_geom_hbond_distance_DA
_geom_hbond_angle_DHA
_geom_hbond_site_symmetry_A
O2 H2 N1 0.82 1.94 2.752(5) 171.9 2_544
O6 H6 N2 0.82 1.93 2.746(5) 177.3 2_553
